data_2205548
loop_
_publ_author_name
'Yi-Hang Wen'
'Yun-Long Feng'

_publ_section_title
;
 Dichlorobis(pyridinium-2-thiolato)cadmium(II)
;
_journal_issue 4
_journal_name_full 'Acta Crystallographica Section E'
_journal_page_first m767
_journal_page_last m768
_journal_paper_doi 10.1107/S1600536805009426
_journal_volume 61
_journal_year 2005
_chemical_formula_iupac '[Cd (C5 H5 N S)2 Cl2]'
_chemical_formula_moiety 'C10 H10 Cd Cl2 N2 S2'
_chemical_formula_sum 'C10 H10 Cd Cl2 N2 S2'
_chemical_formula_weight 405.62
_chemical_name_systematic
;
Dichlorobis(pyridinium-2-thiolato)cadmium(II)
;
_space_group_IT_number 15
_symmetry_cell_setting monoclinic
_symmetry_space_group_name_Hall '-C 2yc'
_symmetry_space_group_name_H-M 'C 1 2/c 1'
_atom_sites_solution_hydrogens geom
_atom_sites_solution_primary direct
_atom_sites_solution_secondary difmap
_audit_creation_method SHELXL-97
_cell_angle_alpha 90.00
_cell_angle_beta 108.46(2)
_cell_angle_gamma 90.00
_cell_formula_units_Z 4
_cell_length_a 9.364(4)
_cell_length_b 11.445(4)
_cell_length_c 13.597(6)
_cell_measurement_reflns_used 2053
_cell_measurement_temperature 130(2)
_cell_measurement_theta_max 28.30
_cell_measurement_theta_min 2.90
_cell_volume 1382.2(10)
_computing_cell_refinement 'SMART and SAINT (Siemens, 1994)'
_computing_data_collection 'SMART (Siemens, 1996)'
_computing_data_reduction 'XPREP in SHELXTL (Siemens, 1994)'
_computing_molecular_graphics SHELXTL
_computing_publication_material SHELXTL
_computing_structure_refinement SHELXTL
_computing_structure_solution SHELXTL
_diffrn_ambient_temperature 130(2)
_diffrn_measured_fraction_theta_full 0.992
_diffrn_measured_fraction_theta_max 0.992
_diffrn_measurement_device_type 'Bruker P4'
_diffrn_measurement_method \w
_diffrn_radiation_monochromator graphite
_diffrn_radiation_source 'fine-focus sealed tube'
_diffrn_radiation_type MoK\a
_diffrn_radiation_wavelength 0.71073
_diffrn_reflns_av_R_equivalents 0.0195
_diffrn_reflns_av_sigmaI/netI 0.0187
_diffrn_reflns_limit_h_max 6
_diffrn_reflns_limit_h_min -12
_diffrn_reflns_limit_k_max 15
_diffrn_reflns_limit_k_min -15
_diffrn_reflns_limit_l_max 18
_diffrn_reflns_limit_l_min -16
_diffrn_reflns_number 5486
_diffrn_reflns_theta_full 28.30
_diffrn_reflns_theta_max 28.30
_diffrn_reflns_theta_min 2.90
_diffrn_standards_decay_% 0
_diffrn_standards_interval_count 0
_diffrn_standards_interval_time 0
_diffrn_standards_number 0
_exptl_absorpt_coefficient_mu 2.246
_exptl_absorpt_correction_T_max 0.836
_exptl_absorpt_correction_T_min 0.515
_exptl_absorpt_correction_type multi-scan
_exptl_absorpt_process_details '(SADABS; Sheldrick, 1996)'
_exptl_crystal_colour colorless
_exptl_crystal_density_diffrn 1.949
_exptl_crystal_density_method 'not measured'
_exptl_crystal_description prism
_exptl_crystal_F_000 792
_exptl_crystal_size_max 0.50
_exptl_crystal_size_mid 0.25
_exptl_crystal_size_min 0.08
_refine_diff_density_max 0.667
_refine_diff_density_min -0.653
_refine_ls_extinction_method none
_refine_ls_goodness_of_fit_ref 1.093
_refine_ls_hydrogen_treatment none
_refine_ls_matrix_type full
_refine_ls_number_parameters 78
_refine_ls_number_reflns 1709
_refine_ls_number_restraints 0
_refine_ls_restrained_S_all 1.093
_refine_ls_R_factor_gt 0.0189
_refine_ls_shift/su_max 0.002
_refine_ls_shift/su_mean 0.000
_refine_ls_structure_factor_coef Fsqd
_refine_ls_weighting_details 'calc w = 1/[\s^2^(Fo^2^)+(0.0221P)^2^+1.6413P] where P = (Fo^2^+2Fc^2^)/3'
_refine_ls_weighting_scheme calc
_refine_ls_wR_factor_gt 0.0457
_refine_ls_wR_factor_ref 0.0464
_reflns_number_gt 1659
_reflns_number_total 1709
_reflns_threshold_expression I>2\s(I)
_cod_data_source_file lh6384.cif
_cod_data_source_block I
_cod_original_cell_volume 1382.1(10)
_cod_original_sg_symbol_H-M 'C 2/c'
_cod_database_code 2205548
_cod_database_fobs_code 2205548

loop_
_symmetry_equiv_pos_as_xyz
'x, y, z'
'-x, y, -z+1/2'
'x+1/2, y+1/2, z'
'-x+1/2, y+1/2, -z+1/2'
'-x, -y, -z'
'x, -y, z-1/2'
'-x+1/2, -y+1/2, -z'
'x+1/2, -y+1/2, z-1/2'

loop_
_atom_site_label
_atom_site_fract_x
_atom_site_fract_y
_atom_site_fract_z
_atom_site_U_iso_or_equiv
_atom_site_adp_type
_atom_site_calc_flag
_atom_site_refinement_flags
_atom_site_occupancy
_atom_site_type_symbol
Cd1 0.0000 0.956825(14) 0.2500 0.01680(6) Uani d S 1 Cd
S1 0.22232(5) 1.09228(3) 0.28491(3) 0.01736(9) Uani d . 1 S
Cl1 0.03491(5) 0.83424(4) 0.40565(3) 0.02262(10) Uani d . 1 Cl
C4 0.38223(19) 0.88226(14) 0.34022(13) 0.0170(3) Uani d . 1 C
H4A 0.2938 0.8396 0.3137 0.020 Uiso calc R 1 H
C5 0.37806(18) 1.00514(14) 0.33734(12) 0.0138(3) Uani d . 1 C
C1 0.64550(19) 1.00648(17) 0.41995(13) 0.0199(3) Uani d . 1 C
H1A 0.7331 1.0501 0.4467 0.024 Uiso calc R 1 H
N1 0.51164(16) 1.06091(13) 0.37900(11) 0.0164(3) Uani d . 1 N
H1B 0.5110 1.1361 0.3793 0.020 Uiso calc R 1 H
C2 0.6517(2) 0.88686(17) 0.42189(13) 0.0217(3) Uani d . 1 C
H2A 0.7430 0.8480 0.4489 0.026 Uiso calc R 1 H
C3 0.5175(2) 0.82500(15) 0.38230(13) 0.0201(3) Uani d . 1 C
H3A 0.5191 0.7438 0.3843 0.024 Uiso calc R 1 H

loop_
_atom_site_aniso_label
_atom_site_aniso_U_11
_atom_site_aniso_U_22
_atom_site_aniso_U_33
_atom_site_aniso_U_12
_atom_site_aniso_U_13
_atom_site_aniso_U_23
Cd1 0.01109(10) 0.01582(9) 0.02118(10) 0.000 0.00184(7) 0.000
S1 0.01170(19) 0.01398(18) 0.0250(2) 0.00017(14) 0.00391(16) 0.00157(14)
Cl1 0.0195(2) 0.01944(19) 0.0264(2) -0.00381(15) 0.00371(17) 0.00531(15)
C4 0.0150(8) 0.0172(7) 0.0184(7) -0.0001(6) 0.0047(6) -0.0030(6)
C5 0.0120(7) 0.0171(7) 0.0128(7) -0.0004(6) 0.0046(6) -0.0005(5)
C1 0.0114(7) 0.0329(9) 0.0141(7) -0.0024(7) 0.0021(6) 0.0002(7)
N1 0.0123(7) 0.0203(6) 0.0160(6) -0.0028(5) 0.0035(5) -0.0007(5)
C2 0.0152(8) 0.0334(9) 0.0157(7) 0.0077(7) 0.0041(6) 0.0026(7)
C3 0.0208(9) 0.0209(8) 0.0186(7) 0.0058(7) 0.0062(7) -0.0006(6)

loop_
_atom_type_symbol
_atom_type_description
_atom_type_scat_dispersion_real
_atom_type_scat_dispersion_imag
_atom_type_scat_source
C C 0.0033 0.0016 'International Tables Vol C Tables 4.2.6.8 and 6.1.1.4'
H H 0.0000 0.0000 'International Tables Vol C Tables 4.2.6.8 and 6.1.1.4'
N N 0.0061 0.0033 'International Tables Vol C Tables 4.2.6.8 and 6.1.1.4'
S S 0.1246 0.1234 'International Tables Vol C Tables 4.2.6.8 and 6.1.1.4'
Cd Cd -0.8075 1.2024 'International Tables Vol C Tables 4.2.6.8 and 6.1.1.4'
Cl Cl 0.1484 0.1585 'International Tables Vol C Tables 4.2.6.8 and 6.1.1.4'

loop_
_geom_angle_atom_site_label_1
_geom_angle_atom_site_label_2
_geom_angle_atom_site_label_3
_geom_angle_site_symmetry_1
_geom_angle_site_symmetry_3
_geom_angle
_geom_angle_publ_flag
Cl1 Cd1 Cl1 2 . 110.87(4) yes
Cl1 Cd1 S1 2 . 112.83(2) yes
Cl1 Cd1 S1 . . 108.11(3) yes
Cl1 Cd1 S1 2 2 108.11(3) ?
Cl1 Cd1 S1 . 2 112.83(2) ?
S1 Cd1 S1 . 2 103.97(4) yes
C5 S1 Cd1 . . 105.22(6) ?
C3 C4 C5 . . 120.02(15) ?
C3 C4 H4A . . 120.0 ?
C5 C4 H4A . . 120.0 ?
N1 C5 C4 . . 116.39(14) ?
N1 C5 S1 . . 116.58(13) ?
C4 C5 S1 . . 127.03(13) ?
N1 C1 C2 . . 119.76(16) ?
N1 C1 H1A . . 120.1 ?
C2 C1 H1A . . 120.1 ?
C1 N1 C5 . . 124.52(16) ?
C1 N1 H1B . . 117.7 ?
C5 N1 H1B . . 117.7 ?
C1 C2 C3 . . 118.22(16) ?
C1 C2 H2A . . 120.9 ?
C3 C2 H2A . . 120.9 ?
C4 C3 C2 . . 121.07(16) ?
C4 C3 H3A . . 119.5 ?
C2 C3 H3A . . 119.5 ?

loop_
_geom_bond_atom_site_label_1
_geom_bond_atom_site_label_2
_geom_bond_site_symmetry_2
_geom_bond_distance
_geom_bond_publ_flag
Cd1 Cl1 2 2.4730(9) yes
Cd1 Cl1 . 2.4730(9) ?
Cd1 S1 . 2.5172(9) yes
Cd1 S1 2 2.5172(9) ?
S1 C5 . 1.7236(17) ?
C4 C3 . 1.379(2) ?
C4 C5 . 1.407(2) ?
C4 H4A . 0.9300 ?
C5 N1 . 1.358(2) ?
C1 N1 . 1.352(2) ?
C1 C2 . 1.370(3) ?
C1 H1A . 0.9300 ?
N1 H1B . 0.8600 ?
C2 C3 . 1.394(3) ?
C2 H2A . 0.9300 ?
C3 H3A . 0.9300 ?

loop_
_geom_hbond_atom_site_label_D
_geom_hbond_atom_site_label_H
_geom_hbond_atom_site_label_A
_geom_hbond_site_symmetry_A
_geom_hbond_distance_DH
_geom_hbond_distance_HA
_geom_hbond_distance_DA
_geom_hbond_angle_DHA
N1 H1B Cl1 3 0.86 2.30 3.1487(18) 171
